data_1575177
loop_
_publ_author_name
'McDonald, Peter W.'
'Goerigk, Lars'
'Ritchie, Chris'

_publ_section_title
;
 Planarisation or a twist? Using steric engineering to unlock the origin
 of mechanofluorochromic red-shifts.
;
_journal_issue 34
_journal_name_full 'Chemical science'
_journal_page_first 15320
_journal_page_last 15332
_journal_paper_doi 10.1039/d5sc04257g
_journal_volume 16
_journal_year 2025
_chemical_formula_moiety '3(C22 H12 F4 N2 O2)'
_chemical_formula_sum 'C66 H36 F12 N6 O6'
_chemical_formula_weight 1237.01
_chemical_name_systematic 2-(4-(9H-carbazol-9-yl)pyridin-1-ium-1-yl)-4,4,5,5-tetrafluoro-3-oxocyclopent-1-en-1-olate
_space_group_crystal_system triclinic
_space_group_IT_number 2
_space_group_name_Hall '-P 1'
_space_group_name_H-M_alt 'P -1'
_atom_sites_solution_hydrogens geom
_atom_sites_solution_primary dual
_audit_creation_date 2025-05-25
_audit_creation_method
;
Olex2 1.5
(compiled 2025.04.05 svn.rf049d14d for OlexSys, GUI svn.r7224)
;
_audit_update_record
;
2025-06-06 deposited with the CCDC.	2025-07-18 downloaded from the CCDC.
;
_cell_angle_alpha 89.1010(10)
_cell_angle_beta 81.4950(10)
_cell_angle_gamma 88.9950(10)
_cell_formula_units_Z 2
_cell_length_a 10.8897(2)
_cell_length_b 15.0104(2)
_cell_length_c 16.1121(2)
_cell_measurement_reflns_used 27123
_cell_measurement_temperature 122.99(10)
_cell_measurement_theta_max 80.2150
_cell_measurement_theta_min 3.9950
_cell_volume 2604.07(7)
_computing_cell_refinement 'CrysAlisPro 1.171.42.70a (Rigaku OD, 2022)'
_computing_data_collection 'CrysAlisPro 1.171.42.70a (Rigaku OD, 2022)'
_computing_data_reduction 'CrysAlisPro 1.171.42.70a (Rigaku OD, 2022)'
_computing_molecular_graphics 'Olex2 1.5 (Dolomanov et al., 2009)'
_computing_publication_material 'Olex2 1.5 (Dolomanov et al., 2009)'
_computing_structure_refinement 'SHELXL 2019/3 (Sheldrick, 2015)'
_computing_structure_solution 'SHELXT 2018/2 (Sheldrick, 2018)'
_diffrn_ambient_environment N~2~
_diffrn_ambient_temperature 122.99(10)
_diffrn_detector 'Hybrid Pixel Array Detector'
_diffrn_detector_area_resol_mean 10.0000
_diffrn_detector_type HyPix
_diffrn_measured_fraction_theta_full 0.998
_diffrn_measured_fraction_theta_max 0.977
_diffrn_measurement_details
;
List of Runs (angles in degrees, time in seconds):

  # Type    Start    End  Width  t~exp~   \w     \q     \k     \f   Frames
#--------------------------------------------------------------------------
  1  \w    -91.00 -17.00   0.50    0.62    --  -50.51 132.00  48.00  148
  2  \w   -121.00 -66.00   0.50    0.62    --  -50.51-137.00 161.00  110
  3  \w   -120.00 -69.00   0.50    0.62    --  -50.51-132.00 -21.00  102
  4  \w    -95.00 -19.00   0.50    0.62    --  -50.51 137.00-135.00  152
  5  \w     41.00 102.00   0.50    0.62    --   50.51-137.00 161.00  122
  6  \w     38.00  98.00   0.50    0.62    --   50.51-132.00 -21.00  120
  7  \w    -95.00 -19.00   0.50    2.70    --  -90.00 137.00-135.00  152
  8  \w   -160.00 -69.00   0.50    2.70    --  -90.00-132.00 -21.00  182
  9  \w   -159.00 -66.00   0.50    2.70    --  -90.00-137.00 161.00  186
 10  \w    -91.00 -20.00   0.50    2.70    --  -90.00 132.00  48.00  142
 11  \w     41.00 121.00   0.50    2.70    --  111.50-137.00 161.00  160
 12  \w     91.00 178.00   0.50    2.70    --  111.50 132.00  48.00  174
 13  \w     42.00 117.00   0.50    2.70    --  111.50-132.00 -21.00  150
 14  \w     87.00 178.00   0.50    2.70    --  111.50 137.00-135.00  182
 15  \w    -99.00 -44.00   0.50    0.62    --  -50.51   0.00-150.00  110
 16  \w   -119.00 -93.00   0.50    0.62    --  -50.51-125.00  30.00   52
 17  \w    -98.00 -45.00   0.50    0.62    --  -50.51   0.00  60.00  106
 18  \w   -120.00 -33.00   0.50    0.62    --  -50.51 -77.00   0.00  174
 19  \w    -97.00 -49.00   0.50    0.62    --  -50.51   0.00 -30.00   96
 20  \w    -44.00 -18.00   0.50    2.70    --  -90.00  15.00 -60.00   52
 21  \w    -93.00 -65.00   0.50    2.70    --  -90.00  15.00 -60.00   56
 22  \w     61.00 103.00   0.50    2.70    --  111.50 -94.00   0.00   84
 23  \w     66.00 100.00   0.50    2.70    --  111.50 -94.00-180.00   68
 24  \w     41.00  66.00   0.50    2.70    --  111.50 -30.00 120.00   50
 25  \w     52.00 106.00   0.50    2.70    --  111.50 -94.00-120.00  108
 26  \w     66.00 118.00   0.50    2.70    --  111.50   0.00 -60.00  104
 27  \w     42.00 104.00   0.50    2.70    --  111.50 -94.00  30.00  124
 28  \w     48.00 108.00   0.50    2.70    --  111.50-106.00-128.07  120
 29  \w     63.00 105.00   0.50    2.70    --  111.50 -94.00 120.00   84
 30  \w     42.00  72.00   0.50    2.70    --  111.50 -45.00  30.00   60
 31  \w     44.00  76.00   0.50    2.70    --  111.50 -45.00   0.00   64
 32  \w     41.00  66.00   0.50    2.70    --  111.50 -45.00 120.00   50
 33  \w     40.00  65.00   0.50    2.70    --  111.50 -30.00   0.00   50
 34  \w     54.00 107.00   0.50    2.70    --  111.50-107.00  -5.49  106
 35  \w     67.00 113.00   0.50    2.70    --  111.50   0.00 150.00   92
 36  \w     91.00 117.00   0.50    2.70    --  111.50   0.00-180.00   52
 37  \w    143.00 169.00   0.50    2.70    --  111.50  15.00  30.00   52
 38  \w     42.00  75.00   0.50    2.70    --  111.50 -45.00 -90.00   66
 39  \w     41.00 105.00   0.50    2.70    --  111.50 -94.00 150.00  128
 40  \w     45.00  85.00   0.50    2.70    --  111.50 -77.00  60.00   80
 41  \w     42.00  72.00   0.50    2.70    --  111.50 -94.00 -60.00   60
 42  \w     74.00 100.00   0.50    2.70    --  111.50 -94.00 -60.00   52
 43  \w    119.00 177.00   0.50    2.70    --  111.50  45.00 -90.00  116
 44  \w     46.00  71.00   0.50    2.70    --  111.50 -45.00 150.00   50
 45  \w     42.00 108.00   0.50    2.70    --  111.50 -15.00 -90.00  132
 46  \w     70.00 105.00   0.50    2.70    --  111.50 -94.00  60.00   70
 47  \w     41.00  73.00   0.50    2.70    --  111.50 -45.00-150.00   64
 48  \w    109.00 135.00   0.50    2.70    --  111.50  15.00  30.00   52
 49  \w     49.00  76.00   0.50    2.70    --  111.50 -45.00-180.00   54
 50  \w     40.00  65.00   0.50    2.70    --  111.50 -30.00 150.00   50
 51  \w     45.00  70.00   0.50    2.70    --  111.50 -45.00 -60.00   50
 52  \w     41.00  73.00   0.50    2.70    --  111.50 -45.00  60.00   64
 53  \w     97.00 123.00   0.50    2.70    --  111.50  77.00 150.00   52
 54  \w    152.00 177.00   0.50    2.70    --  111.50  77.00 150.00   50
 55  \w     49.00 106.00   0.50    2.70    --  111.50 -94.00 -90.00  114
 56  \w     40.00  65.00   0.50    2.70    --  111.50 -30.00  60.00   50
 57  \w     40.00  65.00   0.50    2.70    --  111.50 -30.00 -90.00   50
 58  \w     62.00 102.00   0.50    2.70    --  111.50 -94.00 -30.00   80
 59  \w     57.00  82.00   0.50    2.70    --  111.50 -61.00  30.00   50
 60  \w     93.00 125.00   0.50    2.70    --  111.50 -61.00  30.00   64
 61  \w     40.00  65.00   0.50    2.70    --  111.50 -30.00  90.00   50
;
_diffrn_measurement_device 'four-circle diffractometer'
_diffrn_measurement_device_type 'XtaLAB Synergy, Dualflex, HyPix'
_diffrn_measurement_method '\w scans'
_diffrn_orient_matrix_type 'CrysAlisPro convention (1999,Acta A55,543-557)'
_diffrn_orient_matrix_UB_11 0.0230814000
_diffrn_orient_matrix_UB_12 -0.0218665000
_diffrn_orient_matrix_UB_13 -0.0941776000
_diffrn_orient_matrix_UB_21 0.0069919000
_diffrn_orient_matrix_UB_22 0.1002570000
_diffrn_orient_matrix_UB_23 -0.0217925000
_diffrn_orient_matrix_UB_31 0.1410115000
_diffrn_orient_matrix_UB_32 -0.0029940000
_diffrn_orient_matrix_UB_33 0.0020116000
_diffrn_radiation_monochromator mirror
_diffrn_radiation_probe x-ray
_diffrn_radiation_type 'Cu K\a'
_diffrn_radiation_wavelength 1.54184
_diffrn_reflns_av_R_equivalents 0.0521
_diffrn_reflns_av_unetI/netI 0.0377
_diffrn_reflns_Laue_measured_fraction_full 0.998
_diffrn_reflns_Laue_measured_fraction_max 0.977
_diffrn_reflns_limit_h_max 13
_diffrn_reflns_limit_h_min -10
_diffrn_reflns_limit_k_max 19
_diffrn_reflns_limit_k_min -19
_diffrn_reflns_limit_l_max 20
_diffrn_reflns_limit_l_min -20
_diffrn_reflns_number 54561
_diffrn_reflns_point_group_measured_fraction_full 0.998
_diffrn_reflns_point_group_measured_fraction_max 0.977
_diffrn_reflns_theta_full 67.684
_diffrn_reflns_theta_max 80.199
_diffrn_reflns_theta_min 4.020
_diffrn_source 'micro-focus sealed X-ray tube'
_diffrn_source_type 'PhotonJet (Cu) X-ray Source'
_exptl_absorpt_coefficient_mu 1.136
_exptl_absorpt_correction_T_max 1.00000
_exptl_absorpt_correction_T_min 0.78876
_exptl_absorpt_correction_type multi-scan
_exptl_absorpt_process_details
;
CrysAlisPro 1.171.42.70a (Rigaku Oxford Diffraction, 2022)
Empirical absorption correction using spherical harmonics,
implemented in SCALE3 ABSPACK scaling algorithm.
;
_exptl_crystal_colour 'clear yellowish yellow'
_exptl_crystal_colour_lustre clear
_exptl_crystal_colour_modifier yellowish
_exptl_crystal_colour_primary yellow
_exptl_crystal_density_diffrn 1.578
_exptl_crystal_description irregular
_exptl_crystal_F_000 1260
_exptl_crystal_preparation oil
_exptl_crystal_recrystallization_method dichloromethane/methanol
_exptl_crystal_size_max 0.1
_exptl_crystal_size_mid 0.06
_exptl_crystal_size_min 0.04
_refine_diff_density_max 0.764
_refine_diff_density_min -0.529
_refine_diff_density_rms 0.057
_refine_ls_extinction_method none
_refine_ls_goodness_of_fit_ref 1.032
_refine_ls_hydrogen_treatment constr
_refine_ls_matrix_type full
_refine_ls_number_parameters 839
_refine_ls_number_reflns 11112
_refine_ls_number_restraints 9
_refine_ls_restrained_S_all 1.032
_refine_ls_R_factor_all 0.0570
_refine_ls_R_factor_gt 0.0494
_refine_ls_shift/su_max 0.001
_refine_ls_shift/su_mean 0.000
_refine_ls_structure_factor_coef Fsqd
_refine_ls_weighting_details 'w=1/[\s^2^(Fo^2^)+(0.0462P)^2^+2.0699P] where P=(Fo^2^+2Fc^2^)/3'
_refine_ls_weighting_scheme calc
_refine_ls_wR_factor_gt 0.1122
_refine_ls_wR_factor_ref 0.1168
_reflns_Friedel_coverage 0.000
_reflns_number_gt 9578
_reflns_number_total 11112
_reflns_threshold_expression 'I > 2\s(I)'
_cod_data_source_file d5sc04257g2.cif
_cod_data_source_block pm3_36_dcm_meoh_a2_auto
_cod_depositor_comments 'Adding full bibliography for 1575172--1575185.cif.'
_cod_database_code 1575177
_shelx_shelxl_version_number 2019/3
_chemical_oxdiff_formula C22H12F4N2O2
_chemical_oxdiff_usercomment 'yellow block'
_shelx_space_group_comment
;
The symmetry employed for this shelxl refinement is uniquely defined
by the following loop, which should always be used as a source of
symmetry information in preference to the above space-group names.
They are only intended as comments.
;
_shelx_estimated_absorpt_t_max 0.956
_shelx_estimated_absorpt_t_min 0.895
_reflns_odcompleteness_completeness 99.80
_reflns_odcompleteness_iscentric 1
_reflns_odcompleteness_theta 74.33
_olex2_refinement_description
;
1. Fixed Uiso
 At 1.2 times of:
  All C(H) groups
2. Restrained distances
 C19-C20 \\sim C19-C20A
 with sigma of 0.02
 C21-F2 \\sim C21-F2A
 with sigma of 0.04
 C21-C20 \\sim C21-C20A
 with sigma of 0.02
 C20-F3 \\sim C20A-F3A
 with sigma of 0.02
 C19-F2 \\sim C19-F2A
 with sigma of 0.04
 C20-F2 \\sim C20A-F2A
 with sigma of 0.02
 C21-F3 \\sim C21-F3A
 with sigma of 0.04
 F3-F2 \\sim F3A-F2A
 with sigma of 0.04
 C19-F3 \\sim C19-F3A
 with sigma of 0.04
3. Others
 Sof(C20A)=Sof(F3A)=Sof(F2A)=1-FVAR(1)
 Sof(C20)=Sof(F3)=Sof(F2)=FVAR(1)
4.a Aromatic/amide H refined with riding coordinates:
 C38(H38), C39(H39), C58(H58), C60(H60), C59(H59), C16(H16), C37(H37),
 C15(H15), C49(H49), C14(H14), C33(H33), C36(H36), C17(H17), C61(H61), C2(H2),
 C24(H24), C55(H55), C27(H27), C25(H25), C52(H52), C30(H30), C47(H47), C11(H11),
  C46(H46), C26(H26), C5(H5), C54(H54), C32(H32), C48(H48), C8(H8), C10(H10),
 C31(H31), C3(H3), C53(H53), C4(H4), C9(H9)
;
_olex2_exptl_crystal_mounting_method oil
_olex2_submission_original_sample_id '4a 123 K'
_olex2_submission_special_instructions 'No special instructions were received'
_oxdiff_exptl_absorpt_empirical_details
;
Empirical correction (ABSPACK) includes:
- Absorption correction using spherical harmonics
- Frame scaling
;
_oxdiff_exptl_absorpt_empirical_full_max 2.090
_oxdiff_exptl_absorpt_empirical_full_min 0.559

loop_
_space_group_symop_operation_xyz
'x, y, z'
'-x, -y, -z'

loop_
_atom_site_label
_atom_site_type_symbol
_atom_site_fract_x
_atom_site_fract_y
_atom_site_fract_z
_atom_site_U_iso_or_equiv
_atom_site_adp_type
_atom_site_occupancy
_atom_site_site_symmetry_order
_atom_site_calc_flag
_atom_site_refinement_flags_posn
_atom_site_refinement_flags_adp
_atom_site_refinement_flags_occupancy
_atom_site_disorder_assembly
_atom_site_disorder_group
F10 F 0.57322(10) 0.61511(7) 0.80246(7) 0.0324(2) Uani 1 1 d . . . . .
F8 F 0.62765(10) 0.97218(7) 0.88783(7) 0.0314(2) Uani 1 1 d . . . . .
F11 F 0.38843(10) 0.63472(7) 0.76898(7) 0.0304(2) Uani 1 1 d . . . . .
F5 F 0.82654(11) 0.98857(7) 0.87634(7) 0.0354(3) Uani 1 1 d . . . . .
F7 F 0.61830(12) 0.96990(8) 1.04574(7) 0.0399(3) Uani 1 1 d . . . . .
F6 F 0.81977(13) 0.97017(8) 1.03346(8) 0.0435(3) Uani 1 1 d . . . . .
F4 F 0.97984(14) 0.64100(8) 0.71376(8) 0.0480(3) Uani 1 1 d . . . . .
F12 F 0.48139(16) 0.66034(8) 0.61777(8) 0.0517(4) Uani 1 1 d . . . . .
O4 O 0.70690(12) 0.80253(8) 1.10235(7) 0.0269(3) Uani 1 1 d . . . . .
O2 O 1.05178(13) 0.78810(8) 0.80436(8) 0.0279(3) Uani 1 1 d . . . . .
O1 O 1.03155(14) 0.87280(9) 0.52143(8) 0.0326(3) Uani 1 1 d . . . . .
O5 O 0.61052(13) 0.50296(9) 0.54422(8) 0.0325(3) Uani 1 1 d . . . . .
O3 O 0.76595(13) 0.82204(9) 0.80512(8) 0.0312(3) Uani 1 1 d . . . . .
F9 F 0.66649(14) 0.64048(9) 0.65038(9) 0.0535(4) Uani 1 1 d . . . . .
F1 F 1.17310(13) 0.66868(9) 0.67540(11) 0.0577(4) Uani 1 1 d . . . . .
O6 O 0.43272(14) 0.45653(9) 0.82797(8) 0.0330(3) Uani 1 1 d . . . . .
N4 N 0.74626(12) 0.68959(9) 0.94495(8) 0.0183(3) Uani 1 1 d . . . . .
N2 N 1.04415(12) 0.95268(9) 0.69242(8) 0.0182(3) Uani 1 1 d . . . . .
N3 N 0.72457(12) 0.42179(9) 0.88788(8) 0.0189(3) Uani 1 1 d . . . . .
N6 N 0.47939(12) 0.36051(9) 0.66054(8) 0.0189(3) Uani 1 1 d . . . . .
N5 N 0.38171(13) 0.10475(9) 0.60014(9) 0.0203(3) Uani 1 1 d . . . . .
N1 N 1.05237(13) 1.21939(9) 0.76028(9) 0.0213(3) Uani 1 1 d . . . . .
C38 C 0.83070(15) 0.65244(11) 0.88448(10) 0.0196(3) Uani 1 1 d . . . . .
H38 H 0.891945 0.688798 0.853109 0.024 Uiso 1 1 calc R U . . .
C34 C 0.75034(14) 0.39069(11) 0.80380(10) 0.0195(3) Uani 1 1 d . . . . .
C13 C 1.05053(15) 1.13080(11) 0.73628(10) 0.0195(3) Uani 1 1 d . . . . .
C44 C 0.72287(15) 0.82938(11) 1.02919(10) 0.0200(3) Uani 1 1 d . . . . .
C39 C 0.82895(15) 0.56346(11) 0.86802(10) 0.0192(3) Uani 1 1 d . . . . .
H39 H 0.890053 0.538302 0.826381 0.023 Uiso 1 1 calc R U . . .
C23 C 0.67329(14) 0.35022(10) 0.93967(10) 0.0191(3) Uani 1 1 d . . . . .
C58 C 0.38918(15) 0.22046(11) 0.70396(10) 0.0199(3) Uani 1 1 d . . . . .
H58 H 0.348118 0.183345 0.747316 0.024 Uiso 1 1 calc R U . . .
C50 C 0.34987(14) -0.04553(11) 0.60077(11) 0.0209(3) Uani 1 1 d . . . . .
C45 C 0.38038(14) 0.02559(10) 0.64943(10) 0.0198(3) Uani 1 1 d . . . . .
C57 C 0.41843(14) 0.18804(10) 0.62221(10) 0.0190(3) Uani 1 1 d . . . . .
C60 C 0.51290(15) 0.32903(11) 0.58144(10) 0.0212(3) Uani 1 1 d . . . . .
H60 H 0.556581 0.366472 0.539434 0.025 Uiso 1 1 calc R U . . .
C59 C 0.41970(15) 0.30560(11) 0.72146(10) 0.0199(3) Uani 1 1 d . . . . .
H59 H 0.398970 0.326931 0.777052 0.024 Uiso 1 1 calc R U . . .
C41 C 0.75050(15) 0.83984(11) 0.87986(10) 0.0209(3) Uani 1 1 d . . . . .
C56 C 0.35092(15) 0.08256(11) 0.52080(10) 0.0210(3) Uani 1 1 d . . . . .
C40 C 0.74182(15) 0.78423(10) 0.95237(10) 0.0190(3) Uani 1 1 d . . . . .
C16 C 1.08252(15) 0.97558(11) 0.76595(10) 0.0203(3) Uani 1 1 d . . . . .
H16 H 1.106816 0.930125 0.802144 0.024 Uiso 1 1 calc R U . . .
C51 C 0.33204(15) -0.00946(11) 0.51938(10) 0.0213(3) Uani 1 1 d . . . . .
C37 C 0.66523(15) 0.63687(10) 0.99481(10) 0.0194(3) Uani 1 1 d . . . . .
H37 H 0.611432 0.662414 1.040356 0.023 Uiso 1 1 calc R U . . .
C1 C 1.02450(15) 1.24970(11) 0.84354(11) 0.0213(3) Uani 1 1 d . . . . .
C29 C 0.71492(15) 0.30113(11) 0.80381(11) 0.0208(3) Uani 1 1 d . . . . .
C15 C 1.01193(15) 1.01825(11) 0.63977(10) 0.0208(3) Uani 1 1 d . . . . .
H15 H 0.987079 1.002516 0.587909 0.025 Uiso 1 1 calc R U . . .
C62 C 0.50109(15) 0.45111(10) 0.67789(10) 0.0196(3) Uani 1 1 d . . . . .
C35 C 0.73730(15) 0.50896(10) 0.91235(10) 0.0186(3) Uani 1 1 d . . . . .
C49 C 0.34326(16) -0.13152(11) 0.63489(11) 0.0247(3) Uani 1 1 d . . . . .
H49 H 0.322314 -0.180079 0.602826 0.030 Uiso 1 1 calc R U . . .
C14 C 1.01472(15) 1.10638(11) 0.66027(10) 0.0214(3) Uani 1 1 d . . . . .
H14 H 0.992207 1.150997 0.622595 0.026 Uiso 1 1 calc R U . . .
C7 C 1.10266(15) 1.36676(11) 0.75943(11) 0.0238(3) Uani 1 1 d . . . . .
C33 C 0.79648(16) 0.43441(12) 0.72872(11) 0.0234(3) Uani 1 1 d . . . . .
H33 H 0.816086 0.495875 0.727713 0.028 Uiso 1 1 calc R U . . .
C36 C 0.65991(15) 0.54725(10) 0.98037(10) 0.0197(3) Uani 1 1 d . . . . .
H36 H 0.603803 0.511085 1.016439 0.024 Uiso 1 1 calc R U . . .
C22 C 1.04780(15) 0.78983(11) 0.72858(10) 0.0214(3) Uani 1 1 d . . . . .
C17 C 1.08663(15) 1.06261(11) 0.78845(10) 0.0210(3) Uani 1 1 d . . . . .
H17 H 1.114133 1.077084 0.839794 0.025 Uiso 1 1 calc R U . . .
C12 C 1.09742(15) 1.29193(11) 0.70816(11) 0.0216(3) Uani 1 1 d . . . . .
C28 C 0.66527(15) 0.27601(11) 0.88872(11) 0.0209(3) Uani 1 1 d . . . . .
C61 C 0.48453(15) 0.24422(11) 0.56162(10) 0.0208(3) Uani 1 1 d . . . . .
H61 H 0.509833 0.223187 0.506326 0.025 Uiso 1 1 calc R U . . .
C2 C 0.96724(16) 1.20479(12) 0.91503(11) 0.0253(3) Uani 1 1 d . . . . .
H2 H 0.945634 1.143881 0.913245 0.030 Uiso 1 1 calc R U . . .
C18 C 1.04064(15) 0.86107(11) 0.67051(10) 0.0198(3) Uani 1 1 d . . . . .
C24 C 0.64389(16) 0.34364(11) 1.02655(11) 0.0222(3) Uani 1 1 d . . . . .
H24 H 0.653143 0.392765 1.061447 0.027 Uiso 1 1 calc R U . . .
C55 C 0.33088(16) 0.13797(12) 0.45347(11) 0.0244(3) Uani 1 1 d . . . . .
H55 H 0.337833 0.200805 0.456347 0.029 Uiso 1 1 calc R U . . .
C65 C 0.49690(16) 0.58851(11) 0.74892(11) 0.0231(3) Uani 1 1 d . . . . .
C19 C 1.03485(17) 0.83219(11) 0.58799(11) 0.0242(3) Uani 1 1 d D . . . .
C66 C 0.47203(16) 0.48891(11) 0.75845(11) 0.0226(3) Uani 1 1 d . . . . .
C63 C 0.56016(16) 0.51234(11) 0.61678(11) 0.0229(3) Uani 1 1 d . . . . .
C27 C 0.62059(16) 0.19535(11) 0.92383(11) 0.0240(3) Uani 1 1 d . . . . .
H27 H 0.613131 0.145546 0.889350 0.029 Uiso 1 1 calc R U . . .
C6 C 1.05430(15) 1.34041(11) 0.84462(11) 0.0240(3) Uani 1 1 d . . . . .
C25 C 0.60034(16) 0.26213(11) 1.06033(11) 0.0252(3) Uani 1 1 d . . . . .
H25 H 0.578861 0.255963 1.119443 0.030 Uiso 1 1 calc R U . . .
C43 C 0.72294(16) 0.92944(11) 1.00665(11) 0.0240(3) Uani 1 1 d . . . . .
C52 C 0.30094(16) -0.04844(12) 0.44720(11) 0.0258(3) Uani 1 1 d . . . . .
H52 H 0.288978 -0.110866 0.445181 0.031 Uiso 1 1 calc R U . . .
C30 C 0.73218(16) 0.25275(12) 0.72964(11) 0.0262(4) Uani 1 1 d . . . . .
H30 H 0.709542 0.191900 0.729883 0.031 Uiso 1 1 calc R U . . .
C47 C 0.40142(17) -0.07436(12) 0.76259(12) 0.0275(4) Uani 1 1 d . . . . .
H47 H 0.419613 -0.085433 0.817732 0.033 Uiso 1 1 calc R U . . .
C11 C 1.13942(16) 1.29518(11) 0.62236(11) 0.0247(3) Uani 1 1 d . . . . .
H11 H 1.136695 1.244329 0.588359 0.030 Uiso 1 1 calc R U . . .
C46 C 0.40906(16) 0.01203(11) 0.73008(11) 0.0234(3) Uani 1 1 d . . . . .
H46 H 0.432955 0.059974 0.761704 0.028 Uiso 1 1 calc R U . . .
C26 C 0.58740(17) 0.18930(11) 1.00973(12) 0.0259(4) Uani 1 1 d . . . . .
H26 H 0.555459 0.135089 1.034635 0.031 Uiso 1 1 calc R U . . .
C42 C 0.73280(15) 0.93592(11) 0.91099(11) 0.0219(3) Uani 1 1 d . . . . .
C5 C 1.02917(17) 1.38689(12) 0.91994(12) 0.0287(4) Uani 1 1 d . . . . .
H5 H 1.050068 1.447905 0.922131 0.034 Uiso 1 1 calc R U . . .
C54 C 0.30048(16) 0.09813(13) 0.38226(11) 0.0277(4) Uani 1 1 d . . . . .
H54 H 0.287991 0.134202 0.335166 0.033 Uiso 1 1 calc R U . . .
C21 C 1.05694(17) 0.70355(11) 0.67830(11) 0.0255(4) Uani 1 1 d D . . . .
C32 C 0.81272(16) 0.38504(13) 0.65565(11) 0.0263(4) Uani 1 1 d . . . . .
H32 H 0.845097 0.413365 0.604098 0.032 Uiso 1 1 calc R U . . .
C48 C 0.36757(17) -0.14527(12) 0.71602(12) 0.0278(4) Uani 1 1 d . . . . .
H48 H 0.361212 -0.203409 0.740284 0.033 Uiso 1 1 calc R U . . .
C8 C 1.15001(17) 1.44654(12) 0.72359(13) 0.0289(4) Uani 1 1 d . . . . .
H8 H 1.154005 1.497421 0.757371 0.035 Uiso 1 1 calc R U . . .
C10 C 1.18559(17) 1.37574(12) 0.58820(12) 0.0286(4) Uani 1 1 d . . . . .
H10 H 1.214023 1.380042 0.529649 0.034 Uiso 1 1 calc R U . . .
C31 C 0.78276(17) 0.29476(13) 0.65575(11) 0.0277(4) Uani 1 1 d . . . . .
H31 H 0.797176 0.262280 0.605012 0.033 Uiso 1 1 calc R U . . .
C64 C 0.55334(18) 0.60402(12) 0.65751(12) 0.0287(4) Uani 1 1 d . . . . .
C3 C 0.94305(17) 1.25273(13) 0.98902(12) 0.0291(4) Uani 1 1 d . . . . .
H3 H 0.905200 1.223843 1.038956 0.035 Uiso 1 1 calc R U . . .
C53 C 0.28792(16) 0.00600(13) 0.37864(11) 0.0292(4) Uani 1 1 d . . . . .
H53 H 0.270176 -0.019855 0.328378 0.035 Uiso 1 1 calc R U . . .
C4 C 0.97346(17) 1.34262(13) 0.99112(12) 0.0307(4) Uani 1 1 d . . . . .
H4 H 0.955522 1.373876 1.042417 0.037 Uiso 1 1 calc R U . . .
C9 C 1.19106(17) 1.45057(12) 0.63820(13) 0.0313(4) Uani 1 1 d . . . . .
H9 H 1.223303 1.504665 0.613230 0.038 Uiso 1 1 calc R U . . .
C20 C 1.0190(8) 0.7299(5) 0.5944(5) 0.0259(15) Uani 0.601(17) 1 d D . P A 1
F3 F 0.9034(5) 0.7057(3) 0.5882(4) 0.0421(12) Uani 0.601(17) 1 d D . P A 1
F2 F 1.0939(8) 0.69167(18) 0.52822(17) 0.0467(19) Uani 0.601(17) 1 d D . P A 1
C20A C 1.0566(12) 0.7305(6) 0.5871(6) 0.024(2) Uani 0.399(17) 1 d D . P A 2
F3A F 0.9675(14) 0.6905(3) 0.5540(6) 0.060(4) Uani 0.399(17) 1 d D . P A 2
F2A F 1.1661(12) 0.7054(4) 0.5424(4) 0.054(3) Uani 0.399(17) 1 d D . P A 2

loop_
_atom_site_aniso_label
_atom_site_aniso_U_11
_atom_site_aniso_U_22
_atom_site_aniso_U_33
_atom_site_aniso_U_23
_atom_site_aniso_U_13
_atom_site_aniso_U_12
F10 0.0390(6) 0.0315(5) 0.0301(6) -0.0005(4) -0.0163(5) -0.0062(4)
F8 0.0340(6) 0.0268(5) 0.0359(6) 0.0008(4) -0.0146(5) 0.0086(4)
F11 0.0343(6) 0.0240(5) 0.0331(6) -0.0008(4) -0.0067(4) 0.0059(4)
F5 0.0370(6) 0.0292(5) 0.0376(6) 0.0028(5) 0.0040(5) -0.0131(4)
F7 0.0558(7) 0.0283(6) 0.0311(6) -0.0009(5) 0.0067(5) 0.0169(5)
F6 0.0629(8) 0.0311(6) 0.0444(7) 0.0064(5) -0.0324(6) -0.0190(5)
F4 0.0757(9) 0.0318(6) 0.0311(6) -0.0047(5) 0.0138(6) -0.0276(6)
F12 0.1002(11) 0.0288(6) 0.0255(6) 0.0059(5) -0.0104(6) 0.0195(6)
O4 0.0362(7) 0.0270(6) 0.0169(6) 0.0016(5) -0.0020(5) 0.0016(5)
O2 0.0429(7) 0.0239(6) 0.0180(6) 0.0034(5) -0.0075(5) -0.0064(5)
O1 0.0552(9) 0.0271(6) 0.0162(6) 0.0011(5) -0.0078(6) -0.0045(6)
O5 0.0469(8) 0.0264(6) 0.0211(6) 0.0016(5) 0.0056(5) -0.0097(5)
O3 0.0485(8) 0.0278(6) 0.0175(6) 0.0013(5) -0.0066(5) 0.0059(5)
F9 0.0626(9) 0.0496(8) 0.0436(7) -0.0133(6) 0.0137(6) -0.0368(7)
F1 0.0484(8) 0.0413(7) 0.0876(12) -0.0260(7) -0.0227(7) 0.0176(6)
O6 0.0552(9) 0.0249(6) 0.0167(6) 0.0001(5) 0.0024(6) -0.0042(6)
N4 0.0201(6) 0.0177(6) 0.0171(6) 0.0018(5) -0.0029(5) 0.0000(5)
N2 0.0192(6) 0.0198(6) 0.0155(6) 0.0008(5) -0.0017(5) -0.0028(5)
N3 0.0215(7) 0.0181(6) 0.0170(6) 0.0010(5) -0.0024(5) -0.0015(5)
N6 0.0213(7) 0.0187(6) 0.0164(6) 0.0018(5) -0.0019(5) -0.0008(5)
N5 0.0248(7) 0.0190(6) 0.0174(6) 0.0021(5) -0.0041(5) -0.0024(5)
N1 0.0239(7) 0.0207(7) 0.0199(7) 0.0001(5) -0.0048(5) -0.0016(5)
C38 0.0192(7) 0.0213(7) 0.0178(7) 0.0023(6) -0.0015(6) -0.0009(6)
C34 0.0172(7) 0.0229(8) 0.0185(8) -0.0015(6) -0.0031(6) 0.0016(6)
C13 0.0181(7) 0.0203(7) 0.0198(8) 0.0007(6) -0.0011(6) -0.0018(6)
C44 0.0187(8) 0.0220(8) 0.0190(8) 0.0005(6) -0.0023(6) 0.0007(6)
C39 0.0199(8) 0.0206(7) 0.0167(7) 0.0009(6) -0.0017(6) 0.0004(6)
C23 0.0185(7) 0.0177(7) 0.0213(8) 0.0019(6) -0.0040(6) 0.0005(5)
C58 0.0200(8) 0.0212(7) 0.0179(7) 0.0038(6) -0.0012(6) -0.0008(6)
C50 0.0163(7) 0.0226(8) 0.0227(8) -0.0012(6) 0.0007(6) -0.0010(6)
C45 0.0180(7) 0.0190(7) 0.0217(8) 0.0032(6) -0.0007(6) -0.0015(6)
C57 0.0185(7) 0.0195(7) 0.0193(8) 0.0024(6) -0.0037(6) 0.0006(6)
C60 0.0244(8) 0.0218(8) 0.0165(7) 0.0031(6) -0.0002(6) -0.0015(6)
C59 0.0215(8) 0.0222(7) 0.0152(7) 0.0028(6) -0.0003(6) -0.0004(6)
C41 0.0222(8) 0.0214(8) 0.0196(8) 0.0018(6) -0.0046(6) 0.0013(6)
C56 0.0188(8) 0.0255(8) 0.0186(8) 0.0000(6) -0.0017(6) -0.0018(6)
C40 0.0198(7) 0.0180(7) 0.0193(8) 0.0013(6) -0.0032(6) -0.0008(5)
C16 0.0219(8) 0.0228(8) 0.0166(7) 0.0021(6) -0.0045(6) -0.0011(6)
C51 0.0172(7) 0.0241(8) 0.0217(8) -0.0014(6) 0.0003(6) -0.0010(6)
C37 0.0201(8) 0.0202(7) 0.0174(7) 0.0020(6) -0.0013(6) 0.0003(6)
C1 0.0185(8) 0.0252(8) 0.0216(8) -0.0029(6) -0.0072(6) 0.0025(6)
C29 0.0191(8) 0.0220(8) 0.0219(8) -0.0013(6) -0.0052(6) 0.0028(6)
C15 0.0225(8) 0.0237(8) 0.0168(7) 0.0014(6) -0.0050(6) -0.0016(6)
C62 0.0213(8) 0.0193(7) 0.0179(7) 0.0022(6) -0.0023(6) -0.0002(6)
C35 0.0198(7) 0.0185(7) 0.0184(7) 0.0022(6) -0.0061(6) 0.0000(6)
C49 0.0235(8) 0.0204(8) 0.0284(9) -0.0014(6) 0.0022(7) -0.0019(6)
C14 0.0229(8) 0.0218(8) 0.0200(8) 0.0026(6) -0.0053(6) -0.0012(6)
C7 0.0211(8) 0.0210(8) 0.0308(9) -0.0027(7) -0.0089(7) 0.0033(6)
C33 0.0231(8) 0.0264(8) 0.0207(8) 0.0009(6) -0.0033(6) -0.0014(6)
C36 0.0195(8) 0.0199(7) 0.0194(8) 0.0028(6) -0.0019(6) -0.0010(6)
C22 0.0238(8) 0.0204(7) 0.0197(8) 0.0009(6) -0.0015(6) -0.0040(6)
C17 0.0220(8) 0.0243(8) 0.0174(7) -0.0012(6) -0.0054(6) -0.0018(6)
C12 0.0196(8) 0.0197(7) 0.0265(8) 0.0012(6) -0.0068(6) 0.0001(6)
C28 0.0206(8) 0.0188(7) 0.0237(8) -0.0008(6) -0.0045(6) 0.0011(6)
C61 0.0239(8) 0.0216(7) 0.0162(7) 0.0000(6) -0.0009(6) 0.0000(6)
C2 0.0235(8) 0.0305(9) 0.0226(8) -0.0025(7) -0.0057(6) 0.0015(6)
C18 0.0215(8) 0.0208(7) 0.0170(7) 0.0008(6) -0.0020(6) -0.0035(6)
C24 0.0257(8) 0.0197(7) 0.0214(8) 0.0008(6) -0.0037(6) 0.0000(6)
C55 0.0233(8) 0.0289(8) 0.0211(8) 0.0030(7) -0.0043(6) -0.0014(6)
C65 0.0273(8) 0.0224(8) 0.0211(8) -0.0012(6) -0.0078(6) -0.0001(6)
C19 0.0311(9) 0.0227(8) 0.0185(8) -0.0001(6) -0.0022(6) -0.0034(6)
C66 0.0270(8) 0.0216(8) 0.0191(8) 0.0009(6) -0.0037(6) -0.0007(6)
C63 0.0267(8) 0.0217(8) 0.0202(8) 0.0026(6) -0.0033(6) -0.0033(6)
C27 0.0263(8) 0.0189(7) 0.0274(9) -0.0008(6) -0.0056(7) -0.0006(6)
C6 0.0213(8) 0.0238(8) 0.0290(9) -0.0040(7) -0.0104(7) 0.0044(6)
C25 0.0291(9) 0.0225(8) 0.0233(8) 0.0039(6) -0.0017(7) 0.0006(6)
C43 0.0276(9) 0.0213(8) 0.0242(8) -0.0029(6) -0.0068(7) -0.0003(6)
C52 0.0208(8) 0.0297(9) 0.0265(9) -0.0060(7) -0.0013(6) -0.0017(6)
C30 0.0268(9) 0.0252(8) 0.0271(9) -0.0061(7) -0.0057(7) 0.0018(6)
C47 0.0306(9) 0.0266(9) 0.0251(9) 0.0074(7) -0.0044(7) 0.0000(7)
C11 0.0240(8) 0.0240(8) 0.0263(9) 0.0012(7) -0.0044(7) 0.0000(6)
C46 0.0248(8) 0.0234(8) 0.0220(8) 0.0019(6) -0.0033(6) -0.0022(6)
C26 0.0282(9) 0.0186(7) 0.0303(9) 0.0045(7) -0.0025(7) -0.0018(6)
C42 0.0209(8) 0.0198(7) 0.0247(8) 0.0040(6) -0.0029(6) -0.0018(6)
C5 0.0259(9) 0.0289(9) 0.0341(10) -0.0099(7) -0.0132(7) 0.0067(7)
C54 0.0223(8) 0.0401(10) 0.0210(8) 0.0028(7) -0.0047(6) 0.0006(7)
C21 0.0313(9) 0.0207(8) 0.0231(8) 0.0020(6) 0.0011(7) -0.0051(6)
C32 0.0239(8) 0.0352(9) 0.0192(8) 0.0000(7) -0.0016(6) 0.0003(7)
C48 0.0289(9) 0.0205(8) 0.0321(10) 0.0054(7) 0.0004(7) 0.0004(6)
C8 0.0262(9) 0.0211(8) 0.0409(11) -0.0015(7) -0.0097(8) 0.0006(6)
C10 0.0267(9) 0.0290(9) 0.0300(9) 0.0055(7) -0.0039(7) -0.0010(7)
C31 0.0268(9) 0.0344(9) 0.0221(8) -0.0085(7) -0.0034(7) 0.0033(7)
C64 0.0410(10) 0.0206(8) 0.0240(9) 0.0034(7) -0.0029(7) -0.0063(7)
C3 0.0241(9) 0.0418(10) 0.0221(8) -0.0042(7) -0.0065(7) 0.0051(7)
C53 0.0232(9) 0.0423(10) 0.0226(8) -0.0069(7) -0.0042(7) -0.0020(7)
C4 0.0275(9) 0.0412(10) 0.0261(9) -0.0134(8) -0.0123(7) 0.0102(7)
C9 0.0286(9) 0.0225(8) 0.0431(11) 0.0057(8) -0.0065(8) -0.0025(7)
C20 0.030(3) 0.026(2) 0.019(2) -0.0042(15) 0.008(2) -0.007(2)
F3 0.050(2) 0.0332(13) 0.049(2) 0.0027(13) -0.0240(18) -0.0178(13)
F2 0.084(5) 0.0290(11) 0.0203(11) -0.0056(8) 0.0140(15) 0.0052(16)
C20A 0.030(5) 0.024(3) 0.015(3) -0.002(2) 0.004(3) -0.010(3)
F3A 0.099(10) 0.034(2) 0.059(5) 0.003(2) -0.050(6) -0.024(3)
F2A 0.083(6) 0.037(2) 0.032(2) -0.0003(17) 0.021(3) 0.014(3)

loop_
_atom_type_symbol
_atom_type_description
_atom_type_scat_dispersion_real
_atom_type_scat_dispersion_imag
_atom_type_scat_source
C C 0.0181 0.0091 'International Tables Vol C Tables 4.2.6.8 and 6.1.1.4'
H H 0.0000 0.0000 'International Tables Vol C Tables 4.2.6.8 and 6.1.1.4'
F F 0.0727 0.0534 'International Tables Vol C Tables 4.2.6.8 and 6.1.1.4'
N N 0.0311 0.0180 'International Tables Vol C Tables 4.2.6.8 and 6.1.1.4'
O O 0.0492 0.0322 'International Tables Vol C Tables 4.2.6.8 and 6.1.1.4'

loop_
_geom_angle_atom_site_label_1
_geom_angle_atom_site_label_2
_geom_angle_atom_site_label_3
_geom_angle
_geom_angle_site_symmetry_1
_geom_angle_site_symmetry_3
_geom_angle_publ_flag
C38 N4 C40 118.69(13) . . ?
C38 N4 C37 119.79(14) . . ?
C37 N4 C40 121.47(13) . . ?
C16 N2 C15 119.22(14) . . ?
C16 N2 C18 119.98(13) . . ?
C15 N2 C18 120.79(13) . . ?
C23 N3 C34 107.91(13) . . ?
C35 N3 C34 125.26(13) . . ?
C35 N3 C23 126.58(14) . . ?
C60 N6 C59 119.38(14) . . ?
C60 N6 C62 119.83(13) . . ?
C59 N6 C62 120.72(14) . . ?
C57 N5 C45 126.25(14) . . ?
C57 N5 C56 125.34(13) . . ?
C56 N5 C45 108.14(13) . . ?
C13 N1 C1 125.04(14) . . ?
C13 N1 C12 126.09(14) . . ?
C1 N1 C12 108.40(13) . . ?
N4 C38 H38 119.5 . . ?
N4 C38 C39 120.96(15) . . ?
C39 C38 H38 119.5 . . ?
C29 C34 N3 108.07(14) . . ?
C33 C34 N3 131.33(15) . . ?
C33 C34 C29 120.54(15) . . ?
N1 C13 C14 122.09(15) . . ?
N1 C13 C17 120.25(15) . . ?
C14 C13 C17 117.66(15) . . ?
O4 C44 C40 132.07(15) . . ?
O4 C44 C43 121.86(15) . . ?
C40 C44 C43 106.06(13) . . ?
C38 C39 H39 119.8 . . ?
C38 C39 C35 120.38(15) . . ?
C35 C39 H39 119.8 . . ?
C28 C23 N3 108.37(14) . . ?
C24 C23 N3 130.37(15) . . ?
C24 C23 C28 121.00(15) . . ?
C57 C58 H58 119.9 . . ?
C59 C58 H58 119.9 . . ?
C59 C58 C57 120.11(15) . . ?
C45 C50 C51 107.63(14) . . ?
C49 C50 C45 119.56(16) . . ?
C49 C50 C51 132.81(16) . . ?
C50 C45 N5 108.16(14) . . ?
C46 C45 N5 130.06(15) . . ?
C46 C45 C50 121.70(15) . . ?
N5 C57 C58 122.20(14) . . ?
N5 C57 C61 120.32(15) . . ?
C58 C57 C61 117.47(15) . . ?
N6 C60 H60 119.5 . . ?
N6 C60 C61 120.95(15) . . ?
C61 C60 H60 119.5 . . ?
N6 C59 C58 121.35(15) . . ?
N6 C59 H59 119.3 . . ?
C58 C59 H59 119.3 . . ?
O3 C41 C40 131.28(16) . . ?
O3 C41 C42 122.14(15) . . ?
C40 C41 C42 106.56(14) . . ?
C51 C56 N5 108.69(14) . . ?
C55 C56 N5 129.74(15) . . ?
C55 C56 C51 121.40(16) . . ?
C44 C40 N4 124.29(14) . . ?
C44 C40 C41 115.06(14) . . ?
C41 C40 N4 120.57(14) . . ?
N2 C16 H16 119.4 . . ?
N2 C16 C17 121.18(15) . . ?
C17 C16 H16 119.4 . . ?
C56 C51 C50 107.38(14) . . ?
C52 C51 C50 132.71(16) . . ?
C52 C51 C56 119.91(16) . . ?
N4 C37 H37 119.5 . . ?
N4 C37 C36 120.99(15) . . ?
C36 C37 H37 119.5 . . ?
C2 C1 N1 129.20(15) . . ?
C2 C1 C6 122.03(16) . . ?
C6 C1 N1 108.56(15) . . ?
C34 C29 C28 107.94(14) . . ?
C30 C29 C34 120.58(16) . . ?
C30 C29 C28 131.47(16) . . ?
N2 C15 H15 119.4 . . ?
N2 C15 C14 121.26(15) . . ?
C14 C15 H15 119.4 . . ?
N6 C62 C63 123.53(14) . . ?
C66 C62 N6 123.68(14) . . ?
C66 C62 C63 112.72(14) . . ?
N3 C35 C39 120.37(15) . . ?
N3 C35 C36 122.57(14) . . ?
C36 C35 C39 117.05(14) . . ?
C50 C49 H49 120.4 . . ?
C48 C49 C50 119.16(16) . . ?
C48 C49 H49 120.4 . . ?
C13 C14 H14 119.9 . . ?
C15 C14 C13 120.22(15) . . ?
C15 C14 H14 119.9 . . ?
C12 C7 C6 107.52(15) . . ?
C8 C7 C12 119.60(17) . . ?
C8 C7 C6 132.88(17) . . ?
C34 C33 H33 121.1 . . ?
C32 C33 C34 117.80(16) . . ?
C32 C33 H33 121.1 . . ?
C37 C36 C35 120.07(15) . . ?
C37 C36 H36 120.0 . . ?
C35 C36 H36 120.0 . . ?
O2 C22 C18 132.28(16) . . ?
O2 C22 C21 120.81(15) . . ?
C18 C22 C21 106.85(14) . . ?
C13 C17 H17 119.8 . . ?
C16 C17 C13 120.42(15) . . ?
C16 C17 H17 119.8 . . ?
C7 C12 N1 108.10(15) . . ?
C11 C12 N1 130.08(15) . . ?
C11 C12 C7 121.69(16) . . ?
C23 C28 C29 107.69(14) . . ?
C27 C28 C23 120.56(16) . . ?
C27 C28 C29 131.67(16) . . ?
C57 C61 H61 119.7 . . ?
C60 C61 C57 120.63(15) . . ?
C60 C61 H61 119.7 . . ?
C1 C2 H2 121.3 . . ?
C3 C2 C1 117.39(17) . . ?
C3 C2 H2 121.3 . . ?
C22 C18 N2 123.32(14) . . ?
C19 C18 N2 123.38(14) . . ?
C19 C18 C22 113.26(14) . . ?
C23 C24 H24 121.3 . . ?
C23 C24 C25 117.35(15) . . ?
C25 C24 H24 121.3 . . ?
C56 C55 H55 121.1 . . ?
C54 C55 C56 117.76(17) . . ?
C54 C55 H55 121.1 . . ?
F10 C65 F11 106.55(13) . . ?
F10 C65 C66 111.27(13) . . ?
F10 C65 C64 111.84(15) . . ?
F11 C65 C66 109.32(14) . . ?
F11 C65 C64 111.69(14) . . ?
C66 C65 C64 106.22(14) . . ?
O1 C19 C18 132.44(16) . . ?
O1 C19 C20 121.2(3) . . ?
O1 C19 C20A 119.5(4) . . ?
C18 C19 C20 106.1(3) . . ?
C18 C19 C20A 107.4(4) . . ?
O6 C66 C62 132.42(16) . . ?
O6 C66 C65 120.17(15) . . ?
C62 C66 C65 107.41(14) . . ?
O5 C63 C62 132.33(16) . . ?
O5 C63 C64 120.42(15) . . ?
C62 C63 C64 107.25(14) . . ?
C28 C27 H27 120.7 . . ?
C26 C27 C28 118.61(16) . . ?
C26 C27 H27 120.7 . . ?
C1 C6 C7 107.35(15) . . ?
C5 C6 C1 119.33(17) . . ?
C5 C6 C7 133.25(17) . . ?
C24 C25 H25 119.1 . . ?
C24 C25 C26 121.82(16) . . ?
C26 C25 H25 119.1 . . ?
F7 C43 C44 110.32(14) . . ?
F7 C43 C42 112.03(14) . . ?
F6 C43 F7 106.55(14) . . ?
F6 C43 C44 110.77(14) . . ?
F6 C43 C42 110.83(14) . . ?
C42 C43 C44 106.41(13) . . ?
C51 C52 H52 120.7 . . ?
C53 C52 C51 118.55(17) . . ?
C53 C52 H52 120.7 . . ?
C29 C30 H30 120.5 . . ?
C31 C30 C29 118.97(16) . . ?
C31 C30 H30 120.5 . . ?
C46 C47 H47 119.2 . . ?
C46 C47 C48 121.51(17) . . ?
C48 C47 H47 119.2 . . ?
C12 C11 H11 121.3 . . ?
C12 C11 C10 117.49(16) . . ?
C10 C11 H11 121.3 . . ?
C45 C46 H46 121.3 . . ?
C47 C46 C45 117.45(16) . . ?
C47 C46 H46 121.3 . . ?
C27 C26 C25 120.56(16) . . ?
C27 C26 H26 119.7 . . ?
C25 C26 H26 119.7 . . ?
F8 C42 C41 109.90(13) . . ?
F8 C42 C43 111.01(14) . . ?
F5 C42 F8 106.07(13) . . ?
F5 C42 C41 111.86(14) . . ?
F5 C42 C43 112.42(14) . . ?
C43 C42 C41 105.65(13) . . ?
C6 C5 H5 120.5 . . ?
C4 C5 C6 118.92(17) . . ?
C4 C5 H5 120.5 . . ?
C55 C54 H54 119.4 . . ?
C55 C54 C53 121.12(17) . . ?
C53 C54 H54 119.4 . . ?
F4 C21 F1 106.11(15) . . ?
F4 C21 C22 112.90(14) . . ?
F4 C21 C20 108.4(3) . . ?
F4 C21 C20A 120.0(5) . . ?
F1 C21 C22 108.74(14) . . ?
F1 C21 C20 115.8(4) . . ?
F1 C21 C20A 101.3(5) . . ?
C20 C21 C22 105.1(3) . . ?
C20A C21 C22 106.8(4) . . ?
C33 C32 H32 119.1 . . ?
C33 C32 C31 121.89(17) . . ?
C31 C32 H32 119.1 . . ?
C49 C48 C47 120.55(16) . . ?
C49 C48 H48 119.7 . . ?
C47 C48 H48 119.7 . . ?
C7 C8 H8 120.5 . . ?
C9 C8 C7 119.08(17) . . ?
C9 C8 H8 120.5 . . ?
C11 C10 H10 119.3 . . ?
C11 C10 C9 121.46(18) . . ?
C9 C10 H10 119.3 . . ?
C30 C31 C32 120.08(16) . . ?
C30 C31 H31 120.0 . . ?
C32 C31 H31 120.0 . . ?
F12 C64 C65 111.35(16) . . ?
F12 C64 C63 109.89(15) . . ?
F9 C64 F12 106.81(16) . . ?
F9 C64 C65 112.12(15) . . ?
F9 C64 C63 111.05(16) . . ?
C65 C64 C63 105.68(13) . . ?
C2 C3 H3 119.4 . . ?
C2 C3 C4 121.12(18) . . ?
C4 C3 H3 119.4 . . ?
C52 C53 C54 121.06(17) . . ?
C52 C53 H53 119.5 . . ?
C54 C53 H53 119.5 . . ?
C5 C4 C3 121.19(17) . . ?
C5 C4 H4 119.4 . . ?
C3 C4 H4 119.4 . . ?
C8 C9 C10 120.67(17) . . ?
C8 C9 H9 119.7 . . ?
C10 C9 H9 119.7 . . ?
C21 C20 C19 104.9(4) . . ?
F3 C20 C19 112.3(5) . . ?
F3 C20 C21 112.4(5) . . ?
F3 C20 F2 106.2(5) . . ?
F2 C20 C19 108.5(5) . . ?
F2 C20 C21 112.5(5) . . ?
C21 C20A C19 105.1(6) . . ?
F3A C20A C19 110.4(7) . . ?
F3A C20A C21 112.1(7) . . ?
F3A C20A F2A 107.3(7) . . ?
F2A C20A C19 113.3(6) . . ?
F2A C20A C21 108.6(7) . . ?

loop_
_geom_bond_atom_site_label_1
_geom_bond_atom_site_label_2
_geom_bond_distance
_geom_bond_site_symmetry_2
_geom_bond_publ_flag
F10 C65 1.3524(19) . ?
F8 C42 1.3582(19) . ?
F11 C65 1.359(2) . ?
F5 C42 1.3506(19) . ?
F7 C43 1.356(2) . ?
F6 C43 1.356(2) . ?
F4 C21 1.335(2) . ?
F12 C64 1.359(2) . ?
O4 C44 1.228(2) . ?
O2 C22 1.228(2) . ?
O1 C19 1.230(2) . ?
O5 C63 1.225(2) . ?
O3 C41 1.224(2) . ?
F9 C64 1.346(2) . ?
F1 C21 1.355(2) . ?
O6 C66 1.234(2) . ?
N4 C38 1.356(2) . ?
N4 C40 1.427(2) . ?
N4 C37 1.358(2) . ?
N2 C16 1.364(2) . ?
N2 C15 1.364(2) . ?
N2 C18 1.428(2) . ?
N3 C34 1.426(2) . ?
N3 C23 1.420(2) . ?
N3 C35 1.388(2) . ?
N6 C60 1.362(2) . ?
N6 C59 1.367(2) . ?
N6 C62 1.423(2) . ?
N5 C45 1.418(2) . ?
N5 C57 1.387(2) . ?
N5 C56 1.415(2) . ?
N1 C13 1.392(2) . ?
N1 C1 1.412(2) . ?
N1 C12 1.414(2) . ?
C38 H38 0.9500 . ?
C38 C39 1.367(2) . ?
C34 C29 1.405(2) . ?
C34 C33 1.398(2) . ?
C13 C14 1.395(2) . ?
C13 C17 1.402(2) . ?
C44 C40 1.407(2) . ?
C44 C43 1.540(2) . ?
C39 H39 0.9500 . ?
C39 C35 1.405(2) . ?
C23 C28 1.406(2) . ?
C23 C24 1.391(2) . ?
C58 H58 0.9500 . ?
C58 C57 1.401(2) . ?
C58 C59 1.370(2) . ?
C50 C45 1.407(2) . ?
C50 C51 1.449(2) . ?
C50 C49 1.394(2) . ?
C45 C46 1.392(2) . ?
C57 C61 1.404(2) . ?
C60 H60 0.9500 . ?
C60 C61 1.369(2) . ?
C59 H59 0.9500 . ?
C41 C40 1.418(2) . ?
C41 C42 1.534(2) . ?
C56 C51 1.401(2) . ?
C56 C55 1.397(2) . ?
C16 H16 0.9500 . ?
C16 C17 1.364(2) . ?
C51 C52 1.398(2) . ?
C37 H37 0.9500 . ?
C37 C36 1.372(2) . ?
C1 C2 1.396(3) . ?
C1 C6 1.406(2) . ?
C29 C28 1.442(2) . ?
C29 C30 1.395(2) . ?
C15 H15 0.9500 . ?
C15 C14 1.370(2) . ?
C62 C66 1.415(2) . ?
C62 C63 1.426(2) . ?
C35 C36 1.404(2) . ?
C49 H49 0.9500 . ?
C49 C48 1.383(3) . ?
C14 H14 0.9500 . ?
C7 C12 1.412(2) . ?
C7 C6 1.447(3) . ?
C7 C8 1.395(2) . ?
C33 H33 0.9500 . ?
C33 C32 1.388(2) . ?
C36 H36 0.9500 . ?
C22 C18 1.419(2) . ?
C22 C21 1.532(2) . ?
C17 H17 0.9500 . ?
C12 C11 1.391(2) . ?
C28 C27 1.393(2) . ?
C61 H61 0.9500 . ?
C2 H2 0.9500 . ?
C2 C3 1.391(3) . ?
C18 C19 1.415(2) . ?
C24 H24 0.9500 . ?
C24 C25 1.393(2) . ?
C55 H55 0.9500 . ?
C55 C54 1.387(3) . ?
C65 C66 1.525(2) . ?
C65 C64 1.526(2) . ?
C19 C20 1.548(7) . ?
C19 C20A 1.541(10) . ?
C63 C64 1.530(2) . ?
C27 H27 0.9500 . ?
C27 C26 1.380(3) . ?
C6 C5 1.399(3) . ?
C25 H25 0.9500 . ?
C25 C26 1.395(3) . ?
C43 C42 1.531(2) . ?
C52 H52 0.9500 . ?
C52 C53 1.386(3) . ?
C30 H30 0.9500 . ?
C30 C31 1.383(3) . ?
C47 H47 0.9500 . ?
C47 C46 1.390(2) . ?
C47 C48 1.397(3) . ?
C11 H11 0.9500 . ?
C11 C10 1.392(2) . ?
C46 H46 0.9500 . ?
C26 H26 0.9500 . ?
C5 H5 0.9500 . ?
C5 C4 1.382(3) . ?
C54 H54 0.9500 . ?
C54 C53 1.395(3) . ?
C21 C20 1.516(7) . ?
C21 C20A 1.519(10) . ?
C32 H32 0.9500 . ?
C32 C31 1.399(3) . ?
C48 H48 0.9500 . ?
C8 H8 0.9500 . ?
C8 C9 1.383(3) . ?
C10 H10 0.9500 . ?
C10 C9 1.400(3) . ?
C31 H31 0.9500 . ?
C3 H3 0.9500 . ?
C3 C4 1.397(3) . ?
C53 H53 0.9500 . ?
C4 H4 0.9500 . ?
C9 H9 0.9500 . ?
C20 F3 1.335(7) . ?
C20 F2 1.370(7) . ?
C20A F3A 1.329(10) . ?
C20A F2A 1.350(9) . ?

loop_
_geom_torsion_atom_site_label_1
_geom_torsion_atom_site_label_2
_geom_torsion_atom_site_label_3
_geom_torsion_atom_site_label_4
_geom_torsion
_geom_torsion_site_symmetry_1
_geom_torsion_site_symmetry_2
_geom_torsion_site_symmetry_3
_geom_torsion_site_symmetry_4
_geom_torsion_publ_flag
F10 C65 C66 O6 53.8(2) . . . . ?
F10 C65 C66 C62 -126.69(15) . . . . ?
F10 C65 C64 F12 -119.46(16) . . . . ?
F10 C65 C64 F9 0.2(2) . . . . ?
F10 C65 C64 C63 121.26(15) . . . . ?
F11 C65 C66 O6 -63.6(2) . . . . ?
F11 C65 C66 C62 115.90(15) . . . . ?
F11 C65 C64 F12 -0.1(2) . . . . ?
F11 C65 C64 F9 119.47(17) . . . . ?
F11 C65 C64 C63 -119.42(15) . . . . ?
F7 C43 C42 F8 -6.71(19) . . . . ?
F7 C43 C42 F5 111.93(16) . . . . ?
F7 C43 C42 C41 -125.80(15) . . . . ?
F6 C43 C42 F8 -125.57(15) . . . . ?
F6 C43 C42 F5 -6.9(2) . . . . ?
F6 C43 C42 C41 115.33(15) . . . . ?
F4 C21 C20 C19 140.4(4) . . . . ?
F4 C21 C20 F3 18.1(6) . . . . ?
F4 C21 C20 F2 -101.8(4) . . . . ?
F4 C21 C20A C19 124.9(5) . . . . ?
F4 C21 C20A F3A 5.0(9) . . . . ?
F4 C21 C20A F2A -113.4(6) . . . . ?
O4 C44 C40 N4 0.0(3) . . . . ?
O4 C44 C40 C41 176.94(17) . . . . ?
O4 C44 C43 F7 -52.9(2) . . . . ?
O4 C44 C43 F6 64.8(2) . . . . ?
O4 C44 C43 C42 -174.66(15) . . . . ?
O2 C22 C18 N2 4.0(3) . . . . ?
O2 C22 C18 C19 -178.47(18) . . . . ?
O2 C22 C21 F4 49.3(2) . . . . ?
O2 C22 C21 F1 -68.2(2) . . . . ?
O2 C22 C21 C20 167.3(4) . . . . ?
O2 C22 C21 C20A -176.7(5) . . . . ?
O1 C19 C20 C21 167.8(3) . . . . ?
O1 C19 C20 F3 -69.9(5) . . . . ?
O1 C19 C20 F2 47.3(5) . . . . ?
O1 C19 C20A C21 179.2(4) . . . . ?
O1 C19 C20A F3A -59.7(7) . . . . ?
O1 C19 C20A F2A 60.7(8) . . . . ?
O5 C63 C64 F12 65.2(2) . . . . ?
O5 C63 C64 F9 -52.7(2) . . . . ?
O5 C63 C64 C65 -174.56(16) . . . . ?
O3 C41 C40 N4 -2.6(3) . . . . ?
O3 C41 C40 C44 -179.64(18) . . . . ?
O3 C41 C42 F8 62.8(2) . . . . ?
O3 C41 C42 F5 -54.8(2) . . . . ?
O3 C41 C42 C43 -177.38(16) . . . . ?
F1 C21 C20 C19 -100.5(4) . . . . ?
F1 C21 C20 F3 137.2(4) . . . . ?
F1 C21 C20 F2 17.3(5) . . . . ?
F1 C21 C20A C19 -118.8(6) . . . . ?
F1 C21 C20A F3A 121.2(7) . . . . ?
F1 C21 C20A F2A 2.8(7) . . . . ?
N4 C38 C39 C35 1.5(2) . . . . ?
N4 C37 C36 C35 -1.2(2) . . . . ?
N2 C16 C17 C13 0.4(2) . . . . ?
N2 C15 C14 C13 -0.2(2) . . . . ?
N2 C18 C19 O1 -0.1(3) . . . . ?
N2 C18 C19 C20 -174.3(4) . . . . ?
N2 C18 C19 C20A 169.9(5) . . . . ?
N3 C34 C29 C28 0.55(17) . . . . ?
N3 C34 C29 C30 -178.62(14) . . . . ?
N3 C34 C33 C32 179.47(16) . . . . ?
N3 C23 C28 C29 1.23(18) . . . . ?
N3 C23 C28 C27 178.49(15) . . . . ?
N3 C23 C24 C25 -176.58(16) . . . . ?
N3 C35 C36 C37 -171.07(14) . . . . ?
N6 C60 C61 C57 1.0(3) . . . . ?
N6 C62 C66 O6 5.1(3) . . . . ?
N6 C62 C66 C65 -174.36(14) . . . . ?
N6 C62 C63 O5 -6.1(3) . . . . ?
N6 C62 C63 C64 174.15(15) . . . . ?
N5 C45 C46 C47 -178.93(16) . . . . ?
N5 C57 C61 C60 175.04(15) . . . . ?
N5 C56 C51 C50 0.83(18) . . . . ?
N5 C56 C51 C52 -179.68(15) . . . . ?
N5 C56 C55 C54 -179.47(16) . . . . ?
N1 C13 C14 C15 -178.74(15) . . . . ?
N1 C13 C17 C16 178.64(15) . . . . ?
N1 C1 C2 C3 -175.65(16) . . . . ?
N1 C1 C6 C7 -0.30(18) . . . . ?
N1 C1 C6 C5 176.93(14) . . . . ?
N1 C12 C11 C10 -176.35(16) . . . . ?
C38 N4 C40 C44 -140.52(16) . . . . ?
C38 N4 C40 C41 42.7(2) . . . . ?
C38 N4 C37 C36 -5.8(2) . . . . ?
C38 C39 C35 N3 170.89(14) . . . . ?
C38 C39 C35 C36 -8.2(2) . . . . ?
C34 N3 C23 C28 -0.90(17) . . . . ?
C34 N3 C23 C24 173.12(16) . . . . ?
C34 N3 C35 C39 -31.4(2) . . . . ?
C34 N3 C35 C36 147.58(16) . . . . ?
C34 C29 C28 C23 -1.11(18) . . . . ?
C34 C29 C28 C27 -177.94(17) . . . . ?
C34 C29 C30 C31 -1.1(2) . . . . ?
C34 C33 C32 C31 0.9(3) . . . . ?
C13 N1 C1 C2 -14.1(3) . . . . ?
C13 N1 C1 C6 171.18(15) . . . . ?
C13 N1 C12 C7 -169.95(15) . . . . ?
C13 N1 C12 C11 6.0(3) . . . . ?
C44 C43 C42 F8 113.93(14) . . . . ?
C44 C43 C42 F5 -127.43(14) . . . . ?
C44 C43 C42 C41 -5.16(17) . . . . ?
C39 C35 C36 C37 8.0(2) . . . . ?
C23 N3 C34 C29 0.21(17) . . . . ?
C23 N3 C34 C33 177.32(17) . . . . ?
C23 N3 C35 C39 154.92(15) . . . . ?
C23 N3 C35 C36 -26.1(2) . . . . ?
C23 C28 C27 C26 -1.6(2) . . . . ?
C23 C24 C25 C26 0.6(3) . . . . ?
C58 C57 C61 C60 -3.4(2) . . . . ?
C50 C45 C46 C47 -2.7(2) . . . . ?
C50 C51 C52 C53 178.49(17) . . . . ?
C50 C49 C48 C47 -1.6(3) . . . . ?
C45 N5 C57 C58 -39.5(2) . . . . ?
C45 N5 C57 C61 142.13(16) . . . . ?
C45 N5 C56 C51 -0.80(18) . . . . ?
C45 N5 C56 C55 174.48(17) . . . . ?
C45 C50 C51 C56 -0.55(18) . . . . ?
C45 C50 C51 C52 -179.95(18) . . . . ?
C45 C50 C49 C48 -0.3(2) . . . . ?
C57 N5 C45 C50 -173.78(15) . . . . ?
C57 N5 C45 C46 2.9(3) . . . . ?
C57 N5 C56 C51 173.49(15) . . . . ?
C57 N5 C56 C55 -11.2(3) . . . . ?
C57 C58 C59 N6 -0.3(2) . . . . ?
C60 N6 C59 C58 -2.2(2) . . . . ?
C60 N6 C62 C66 -178.46(15) . . . . ?
C60 N6 C62 C63 -1.7(2) . . . . ?
C59 N6 C60 C61 1.9(2) . . . . ?
C59 N6 C62 C66 4.7(2) . . . . ?
C59 N6 C62 C63 -178.52(15) . . . . ?
C59 C58 C57 N5 -175.32(15) . . . . ?
C59 C58 C57 C61 3.1(2) . . . . ?
C56 N5 C45 C50 0.45(18) . . . . ?
C56 N5 C45 C46 177.11(17) . . . . ?
C56 N5 C57 C58 147.23(16) . . . . ?
C56 N5 C57 C61 -31.1(2) . . . . ?
C56 C51 C52 C53 -0.8(2) . . . . ?
C56 C55 C54 C53 1.2(3) . . . . ?
C40 N4 C38 C39 -171.99(14) . . . . ?
C40 N4 C37 C36 171.74(14) . . . . ?
C40 C44 C43 F7 126.29(15) . . . . ?
C40 C44 C43 F6 -115.98(16) . . . . ?
C40 C44 C43 C42 4.55(17) . . . . ?
C40 C41 C42 F8 -115.87(15) . . . . ?
C40 C41 C42 F5 126.59(15) . . . . ?
C40 C41 C42 C43 3.96(17) . . . . ?
C16 N2 C15 C14 -1.5(2) . . . . ?
C16 N2 C18 C22 14.8(2) . . . . ?
C16 N2 C18 C19 -162.48(16) . . . . ?
C51 C50 C45 N5 0.06(18) . . . . ?
C51 C50 C45 C46 -176.93(15) . . . . ?
C51 C50 C49 C48 178.97(17) . . . . ?
C51 C56 C55 C54 -4.7(2) . . . . ?
C51 C52 C53 C54 -2.6(3) . . . . ?
C37 N4 C38 C39 5.6(2) . . . . ?
C37 N4 C40 C44 41.9(2) . . . . ?
C37 N4 C40 C41 -134.80(16) . . . . ?
C1 N1 C13 C14 145.85(16) . . . . ?
C1 N1 C13 C17 -34.9(2) . . . . ?
C1 N1 C12 C7 2.44(18) . . . . ?
C1 N1 C12 C11 178.38(17) . . . . ?
C1 C2 C3 C4 0.9(3) . . . . ?
C1 C6 C5 C4 -1.2(2) . . . . ?
C29 C34 C33 C32 -3.7(2) . . . . ?
C29 C28 C27 C26 174.91(17) . . . . ?
C29 C30 C31 C32 -1.7(3) . . . . ?
C15 N2 C16 C17 1.4(2) . . . . ?
C15 N2 C18 C22 -166.55(15) . . . . ?
C15 N2 C18 C19 16.2(2) . . . . ?
C62 N6 C60 C61 -174.96(15) . . . . ?
C62 N6 C59 C58 174.62(15) . . . . ?
C62 C63 C64 F12 -115.01(16) . . . . ?
C62 C63 C64 F9 127.03(16) . . . . ?
C62 C63 C64 C65 5.23(19) . . . . ?
C35 N3 C34 C29 -174.44(14) . . . . ?
C35 N3 C34 C33 2.7(3) . . . . ?
C35 N3 C23 C28 173.65(14) . . . . ?
C35 N3 C23 C24 -12.3(3) . . . . ?
C49 C50 C45 N5 179.54(14) . . . . ?
C49 C50 C45 C46 2.5(2) . . . . ?
C49 C50 C51 C56 -179.93(17) . . . . ?
C49 C50 C51 C52 0.7(3) . . . . ?
C14 C13 C17 C16 -2.1(2) . . . . ?
C7 C12 C11 C10 -0.9(2) . . . . ?
C7 C6 C5 C4 175.18(17) . . . . ?
C7 C8 C9 C10 -0.1(3) . . . . ?
C33 C34 C29 C28 -176.94(15) . . . . ?
C33 C34 C29 C30 3.9(2) . . . . ?
C33 C32 C31 C30 1.8(3) . . . . ?
C22 C18 C19 O1 -177.63(19) . . . . ?
C22 C18 C19 C20 8.2(4) . . . . ?
C22 C18 C19 C20A -7.7(5) . . . . ?
C22 C21 C20 C19 19.4(5) . . . . ?
C22 C21 C20 F3 -102.9(5) . . . . ?
C22 C21 C20 F2 137.3(4) . . . . ?
C22 C21 C20A C19 -5.1(8) . . . . ?
C22 C21 C20A F3A -125.1(7) . . . . ?
C22 C21 C20A F2A 116.5(7) . . . . ?
C17 C13 C14 C15 2.0(2) . . . . ?
C12 N1 C13 C14 -43.0(2) . . . . ?
C12 N1 C13 C17 136.30(17) . . . . ?
C12 N1 C1 C2 173.36(16) . . . . ?
C12 N1 C1 C6 -1.31(18) . . . . ?
C12 C7 C6 C1 1.79(18) . . . . ?
C12 C7 C6 C5 -174.89(18) . . . . ?
C12 C7 C8 C9 0.0(3) . . . . ?
C12 C11 C10 C9 0.7(3) . . . . ?
C28 C23 C24 C25 -3.2(2) . . . . ?
C28 C29 C30 C31 179.95(17) . . . . ?
C28 C27 C26 C25 -1.0(3) . . . . ?
C2 C1 C6 C7 -175.43(15) . . . . ?
C2 C1 C6 C5 1.8(2) . . . . ?
C2 C3 C4 C5 -0.3(3) . . . . ?
C18 N2 C16 C17 -179.93(15) . . . . ?
C18 N2 C15 C14 179.86(15) . . . . ?
C18 C22 C21 F4 -133.12(16) . . . . ?
C18 C22 C21 F1 109.40(17) . . . . ?
C18 C22 C21 C20 -15.1(4) . . . . ?
C18 C22 C21 C20A 0.9(5) . . . . ?
C18 C19 C20 C21 -17.2(5) . . . . ?
C18 C19 C20 F3 105.1(5) . . . . ?
C18 C19 C20 F2 -137.7(4) . . . . ?
C18 C19 C20A C21 7.7(8) . . . . ?
C18 C19 C20A F3A 128.7(7) . . . . ?
C18 C19 C20A F2A -110.8(8) . . . . ?
C24 C23 C28 C29 -173.45(15) . . . . ?
C24 C23 C28 C27 3.8(2) . . . . ?
C24 C25 C26 C27 1.6(3) . . . . ?
C55 C56 C51 C50 -174.92(15) . . . . ?
C55 C56 C51 C52 4.6(2) . . . . ?
C55 C54 C53 C52 2.4(3) . . . . ?
C66 C62 C63 O5 170.96(19) . . . . ?
C66 C62 C63 C64 -8.8(2) . . . . ?
C66 C65 C64 F12 118.97(16) . . . . ?
C66 C65 C64 F9 -121.42(16) . . . . ?
C66 C65 C64 C63 -0.31(18) . . . . ?
C63 C62 C66 O6 -171.98(19) . . . . ?
C63 C62 C66 C65 8.58(19) . . . . ?
C6 C1 C2 C3 -1.6(2) . . . . ?
C6 C7 C12 N1 -2.60(18) . . . . ?
C6 C7 C12 C11 -178.94(15) . . . . ?
C6 C7 C8 C9 179.33(18) . . . . ?
C6 C5 C4 C3 0.5(3) . . . . ?
C43 C44 C40 N4 -179.07(14) . . . . ?
C43 C44 C40 C41 -2.16(19) . . . . ?
C30 C29 C28 C23 177.94(17) . . . . ?
C30 C29 C28 C27 1.1(3) . . . . ?
C11 C10 C9 C8 -0.2(3) . . . . ?
C46 C47 C48 C49 1.5(3) . . . . ?
C42 C41 C40 N4 175.87(13) . . . . ?
C42 C41 C40 C44 -1.15(19) . . . . ?
C21 C22 C18 N2 -173.22(14) . . . . ?
C21 C22 C18 C19 4.3(2) . . . . ?
C48 C47 C46 C45 0.7(3) . . . . ?
C8 C7 C12 N1 176.92(15) . . . . ?
C8 C7 C12 C11 0.6(2) . . . . ?
C8 C7 C6 C1 -177.63(18) . . . . ?
C8 C7 C6 C5 5.7(3) . . . . ?
C64 C65 C66 O6 175.73(16) . . . . ?
C64 C65 C66 C62 -4.75(18) . . . . ?
